data_9000508
loop_
_publ_author_name
'Griffen, D. T.'
'Ribbe, P. H.'

_publ_section_title
;
 Refinement of the crystal structure of celsian
;
_journal_name_full 'American Mineralogist'
_journal_page_first 414
_journal_page_last 418
_journal_volume 61
_journal_year 1976
_chemical_formula_sum 'Al2 Ba O8 Si2'
_chemical_name_mineral Celsian
_space_group_IT_number 15
_symmetry_space_group_name_Hall '-I 2yc'
_symmetry_space_group_name_H-M 'I 1 2/c 1'
_cell_angle_alpha 90
_cell_angle_beta 115.1
_cell_angle_gamma 90
_cell_length_a 8.622
_cell_length_b 13.078
_cell_length_c 14.411
_cell_formula_units_Z 8
_cell_volume 1471.516
_database_code_amcsd 0000519
_exptl_crystal_density_diffrn 3.389
_cod_original_formula_sum 'Ba (Al2 Si2) O8'
_cod_database_code 9000508

loop_
_space_group_symop_operation_xyz
x,y,z
1/2+x,1/2+y,1/2+z
x,-y,1/2+z
1/2+x,1/2-y,+z
-x,y,1/2-z
1/2-x,1/2+y,-z
-x,-y,-z
1/2-x,1/2-y,1/2-z

loop_
_atom_site_aniso_label
_atom_site_aniso_U_11
_atom_site_aniso_U_22
_atom_site_aniso_U_33
_atom_site_aniso_U_12
_atom_site_aniso_U_13
_atom_site_aniso_U_23
Ba1 0.00865 0.01213 0.01639 -0.00052 0.00361 -0.00086
Al1 0.00865 0.00780 0.01035 -0.00052 0.00413 -0.00086
Si1 0.00865 0.00780 0.01035 -0.00052 0.00413 -0.00086
Al2 0.00401 0.00607 0.00690 -0.00207 0.00103 0.00000
Si2 0.00401 0.00607 0.00690 -0.00207 0.00103 0.00000
Al3 0.00679 0.00347 0.00777 0.00155 0.00258 0.00086
Si3 0.00679 0.00347 0.00777 0.00155 0.00258 0.00086
Al4 0.00494 0.00607 0.00863 -0.00052 0.00206 0.00086
Si4 0.00494 0.00607 0.00863 -0.00052 0.00206 0.00086
O1 0.01452 0.00433 0.00690 -0.00259 0.00310 0.00000
O2 0.00957 0.00173 0.01898 0.00414 0.00258 0.00346
O3 0.01977 0.01300 0.02330 -0.00569 0.01136 -0.00173
O4 0.01204 0.00780 0.01380 0.00207 0.00206 -0.00086
O5 0.01699 0.00780 0.01898 -0.00155 0.00619 0.00086
O6 0.00741 0.01646 0.01898 -0.00052 0.00826 0.00346
O7 0.01174 0.01646 0.01467 -0.00103 0.00310 -0.00259
O8 0.01266 0.01906 0.01380 0.00414 0.00619 0.00259

loop_
_atom_site_label
_atom_site_fract_x
_atom_site_fract_y
_atom_site_fract_z
_atom_site_occupancy
Ba1 0.28270 0.00000 0.06530 1.00000
Al1 0.00960 0.18200 0.11030 0.50000
Si1 0.00960 0.18200 0.11030 0.50000
Al2 0.00760 0.18300 0.61480 0.50000
Si2 0.00760 0.18300 0.61480 0.50000
Al3 0.70540 0.12140 0.17300 0.50000
Si3 0.70540 0.12140 0.17300 0.50000
Al4 0.70190 0.11630 0.67430 0.50000
Si4 0.70190 0.11630 0.67430 0.50000
O1 0.00050 0.13770 -0.00020 1.00000
O2 0.62060 -0.00030 0.14380 1.00000
O3 0.83490 0.13680 0.11190 1.00000
O4 0.81980 0.13700 0.61360 1.00000
O5 0.02200 0.30620 0.12100 1.00000
O6 0.02930 0.31200 0.63120 1.00000
O7 0.18360 0.12960 0.19580 1.00000
O8 0.19000 0.12310 0.70170 1.00000

loop_
_cod_related_entry_id
_cod_related_entry_database
_cod_related_entry_code
1 AMCSD 0000519
